data_4084720
loop_
_publ_author_name
'Hermeke, Julia'
'Mewald, Marius'
'Irran, Elisabeth'
'Oestreich, Martin'

_publ_section_title
;
 Chemoselective Tin--Boron Exchange Aided by the Use of Dummy Ligands at
 the Tin Atom
;
_journal_issue 19
_journal_name_full Organometallics
_journal_page_first 5097
_journal_paper_doi 10.1021/om500851r
_journal_volume 33
_journal_year 2014
_chemical_absolute_configuration ad
_chemical_formula_sum 'C30 H38 Si2 Sn'
_chemical_formula_weight 573.47
_chemical_name_systematic
; 
 ? 
;
_space_group_IT_number 19
_symmetry_cell_setting orthorhombic
_symmetry_space_group_name_Hall 'P 2ac 2ab'
_symmetry_space_group_name_H-M 'P 21 21 21'
_atom_sites_solution_hydrogens geom
_atom_sites_solution_primary direct
_atom_sites_solution_secondary difmap
_audit_creation_method
;
CrysAlisPro, Agilent Technologies,
Version 1.171.37.31 (release 14-01-2014 CrysAlis171 .NET)
(compiled Jan 14 2014,18:38:05)
;
_cell_angle_alpha 90.00
_cell_angle_beta 90.00
_cell_angle_gamma 90.00
_cell_formula_units_Z 4
_cell_length_a 11.45020(10)
_cell_length_b 12.25515(10)
_cell_length_c 20.46419(16)
_cell_measurement_reflns_used 8794
_cell_measurement_temperature 150(2)
_cell_measurement_theta_max 73.4850
_cell_measurement_theta_min 4.1930
_cell_volume 2871.62(4)
_computing_cell_refinement
;
CrysAlisPro, Agilent Technologies,
Version 1.171.37.31 (release 14-01-2014 CrysAlis171 .NET)
(compiled Jan 14 2014,18:38:05)
;
_computing_data_collection
;
CrysAlisPro, Agilent Technologies,
Version 1.171.37.31 (release 14-01-2014 CrysAlis171 .NET)
(compiled Jan 14 2014,18:38:05)
;
_computing_data_reduction
;
CrysAlisPro, Agilent Technologies,
Version 1.171.37.31 (release 14-01-2014 CrysAlis171 .NET)
(compiled Jan 14 2014,18:38:05)
;
_computing_structure_refinement 'SHELXL-97 (Sheldrick, 1997)'
_computing_structure_solution 'SHELXS-97 (Sheldrick, 1990)'
_diffrn_ambient_environment N~2~
_diffrn_ambient_temperature 150.00(10)
_diffrn_detector 'CCD plate'
_diffrn_detector_type Atlas
_diffrn_measured_fraction_theta_full 0.999
_diffrn_measured_fraction_theta_max 0.999
_diffrn_measurement_device 'four-circle diffractometer'
_diffrn_measurement_device_type 'SuperNova, Single source at offset, Atlas'
_diffrn_measurement_method '\w scans'
_diffrn_radiation_monochromator mirror
_diffrn_radiation_probe x-ray
_diffrn_radiation_type 'Cu K\a'
_diffrn_radiation_wavelength 1.54184
_diffrn_reflns_av_R_equivalents 0.0278
_diffrn_reflns_av_sigmaI/netI 0.0302
_diffrn_reflns_limit_h_max 13
_diffrn_reflns_limit_h_min -12
_diffrn_reflns_limit_k_max 14
_diffrn_reflns_limit_k_min -14
_diffrn_reflns_limit_l_max 24
_diffrn_reflns_limit_l_min -15
_diffrn_reflns_number 11235
_diffrn_reflns_theta_full 67.46
_diffrn_reflns_theta_max 67.46
_diffrn_reflns_theta_min 4.20
_diffrn_source 'sealed X-ray tube'
_diffrn_source_type 'SuperNova (Cu) X-ray Source'
_exptl_absorpt_coefficient_mu 7.976
_exptl_absorpt_correction_T_max 0.4014
_exptl_absorpt_correction_T_min 0.2220
_exptl_absorpt_correction_type multi-scan
_exptl_absorpt_process_details
;
CrysAlisPro, Agilent Technologies,
Version 1.171.37.31 (release 14-01-2014 CrysAlis171 .NET)
(compiled Jan 14 2014,18:38:05)
Empirical absorption correction using spherical harmonics,
 implemented in SCALE3 ABSPACK scaling algorithm.
;
_exptl_crystal_colour colourless
_exptl_crystal_density_diffrn 1.326
_exptl_crystal_density_method 'not measured'
_exptl_crystal_description block
_exptl_crystal_F_000 1184
_exptl_crystal_size_max 0.27
_exptl_crystal_size_mid 0.18
_exptl_crystal_size_min 0.14
_refine_diff_density_max 0.518
_refine_diff_density_min -0.637
_refine_diff_density_rms 0.061
_refine_ls_abs_structure_details 'Flack H D (1983), Acta Cryst. A39, 876-881'
_refine_ls_abs_structure_Flack -0.010(4)
_refine_ls_extinction_method none
_refine_ls_goodness_of_fit_ref 1.061
_refine_ls_hydrogen_treatment constr
_refine_ls_matrix_type full
_refine_ls_number_parameters 304
_refine_ls_number_reflns 5008
_refine_ls_number_restraints 0
_refine_ls_restrained_S_all 1.061
_refine_ls_R_factor_all 0.0234
_refine_ls_R_factor_gt 0.0225
_refine_ls_shift/su_max 0.004
_refine_ls_shift/su_mean 0.000
_refine_ls_structure_factor_coef Fsqd
_refine_ls_weighting_details 'calc w=1/[\s^2^(Fo^2^)+(0.0366P)^2^+0.0718P] where P=(Fo^2^+2Fc^2^)/3'
_refine_ls_weighting_scheme calc
_refine_ls_wR_factor_gt 0.0573
_refine_ls_wR_factor_ref 0.0577
_reflns_number_gt 4929
_reflns_number_total 5008
_reflns_threshold_expression >2sigma(I)
_cod_data_source_file om500851r_si_002.cif
_cod_data_source_block cu-743
_cod_original_cell_volume 2871.61(4)
_cod_original_sg_symbol_H-M P212121
_cod_database_code 4084720

loop_
_symmetry_equiv_pos_as_xyz
'x, y, z'
'-x+1/2, -y, z+1/2'
'-x, y+1/2, -z+1/2'
'x+1/2, -y+1/2, -z'

loop_
_atom_site_label
_atom_site_type_symbol
_atom_site_fract_x
_atom_site_fract_y
_atom_site_fract_z
_atom_site_U_iso_or_equiv
_atom_site_adp_type
_atom_site_occupancy
_atom_site_symmetry_multiplicity
_atom_site_calc_flag
_atom_site_refinement_flags
Sn1 Sn 0.407668(13) 0.259404(13) 0.621403(6) 0.02181(6) Uani 1 1 d .
Si1 Si 0.40613(7) 0.05773(6) 0.50224(3) 0.02544(14) Uani 1 1 d .
Si2 Si 0.16871(7) 0.17928(7) 0.71243(4) 0.03361(18) Uani 1 1 d .
C1 C 0.2900(2) 0.3845(2) 0.58283(12) 0.0261(5) Uani 1 1 d .
H1A H 0.2405 0.3534 0.5478 0.031 Uiso 1 1 calc R
H1B H 0.2384 0.4120 0.6180 0.031 Uiso 1 1 calc R
C2 C 0.3628(2) 0.4751(2) 0.55636(12) 0.0234(5) Uani 1 1 d .
C3 C 0.3746(2) 0.4865(2) 0.48746(12) 0.0282(6) Uani 1 1 d .
H3 H 0.3329 0.4384 0.4595 0.034 Uiso 1 1 calc R
C4 C 0.4441(2) 0.5646(2) 0.46068(12) 0.0284(6) Uani 1 1 d .
H4 H 0.4474 0.5720 0.4145 0.034 Uiso 1 1 calc R
C5 C 0.5111(2) 0.6345(2) 0.50008(12) 0.0264(5) Uani 1 1 d .
C6 C 0.5899(3) 0.7119(2) 0.47371(13) 0.0338(6) Uani 1 1 d .
H6 H 0.5940 0.7210 0.4277 0.041 Uiso 1 1 calc R
C7 C 0.6602(2) 0.7737(3) 0.51290(14) 0.0363(7) Uani 1 1 d .
H7 H 0.7127 0.8248 0.4942 0.044 Uiso 1 1 calc R
C8 C 0.6544(2) 0.7612(2) 0.58130(14) 0.0341(6) Uani 1 1 d .
H8 H 0.7050 0.8026 0.6085 0.041 Uiso 1 1 calc R
C9 C 0.5762(2) 0.6896(2) 0.60888(12) 0.0284(5) Uani 1 1 d .
H9 H 0.5714 0.6840 0.6551 0.034 Uiso 1 1 calc R
C10 C 0.5027(2) 0.6241(2) 0.56944(12) 0.0226(5) Uani 1 1 d .
C11 C 0.4244(2) 0.5452(2) 0.59678(11) 0.0211(5) Uani 1 1 d .
C12 C 0.4107(2) 0.5365(2) 0.66972(10) 0.0205(5) Uani 1 1 d .
C13 C 0.3386(2) 0.6122(2) 0.70414(11) 0.0199(5) Uani 1 1 d .
C14 C 0.2829(2) 0.7017(2) 0.67281(11) 0.0247(5) Uani 1 1 d .
H14 H 0.2952 0.7133 0.6274 0.030 Uiso 1 1 calc R
C15 C 0.2121(2) 0.7716(2) 0.70668(12) 0.0289(5) Uani 1 1 d .
H15 H 0.1766 0.8314 0.6847 0.035 Uiso 1 1 calc R
C16 C 0.1913(2) 0.7556(3) 0.77392(12) 0.0290(6) Uani 1 1 d .
H16 H 0.1409 0.8037 0.7970 0.035 Uiso 1 1 calc R
C17 C 0.2438(2) 0.6709(2) 0.80580(12) 0.0258(5) Uani 1 1 d .
H17 H 0.2295 0.6605 0.8511 0.031 Uiso 1 1 calc R
C18 C 0.3190(2) 0.5983(2) 0.77254(11) 0.0205(5) Uani 1 1 d .
C19 C 0.3760(2) 0.5107(2) 0.80489(11) 0.0234(5) Uani 1 1 d .
H19 H 0.3649 0.5008 0.8505 0.028 Uiso 1 1 calc R
C20 C 0.4462(2) 0.4408(2) 0.77148(12) 0.0249(5) Uani 1 1 d .
H20 H 0.4844 0.3837 0.7944 0.030 Uiso 1 1 calc R
C21 C 0.4639(2) 0.4512(2) 0.70320(11) 0.0214(5) Uani 1 1 d .
C22 C 0.5341(2) 0.3668(2) 0.66788(13) 0.0264(5) Uani 1 1 d .
H22A H 0.5836 0.3255 0.6989 0.032 Uiso 1 1 calc R
H22B H 0.5850 0.4015 0.6347 0.032 Uiso 1 1 calc R
C23 C 0.4884(2) 0.1705(2) 0.54269(12) 0.0261(5) Uani 1 1 d .
H23A H 0.5097 0.2240 0.5084 0.031 Uiso 1 1 calc R
H23B H 0.5622 0.1394 0.5596 0.031 Uiso 1 1 calc R
C24 C 0.2651(3) 0.1093(3) 0.46855(16) 0.0475(8) Uani 1 1 d .
H24A H 0.2171 0.1384 0.5042 0.071 Uiso 1 1 calc R
H24B H 0.2234 0.0493 0.4471 0.071 Uiso 1 1 calc R
H24C H 0.2807 0.1672 0.4367 0.071 Uiso 1 1 calc R
C25 C 0.4956(3) 0.0022(3) 0.43341(14) 0.0401(7) Uani 1 1 d .
H25A H 0.5749 -0.0132 0.4489 0.060 Uiso 1 1 calc R
H25B H 0.4989 0.0560 0.3980 0.060 Uiso 1 1 calc R
H25C H 0.4599 -0.0653 0.4172 0.060 Uiso 1 1 calc R
C26 C 0.3753(3) -0.0553(3) 0.56076(14) 0.0383(7) Uani 1 1 d .
H26A H 0.3205 -0.0298 0.5942 0.058 Uiso 1 1 calc R
H26B H 0.4483 -0.0784 0.5816 0.058 Uiso 1 1 calc R
H26C H 0.3409 -0.1170 0.5372 0.058 Uiso 1 1 calc R
C27 C 0.3278(3) 0.1617(3) 0.69644(13) 0.0345(6) Uani 1 1 d .
H27A H 0.3413 0.0841 0.6853 0.041 Uiso 1 1 calc R
H27B H 0.3698 0.1762 0.7378 0.041 Uiso 1 1 calc R
C28 C 0.0852(3) 0.1655(3) 0.63441(16) 0.0519(9) Uani 1 1 d .
H28A H 0.1037 0.2270 0.6056 0.078 Uiso 1 1 calc R
H28B H 0.0013 0.1651 0.6439 0.078 Uiso 1 1 calc R
H28C H 0.1069 0.0970 0.6128 0.078 Uiso 1 1 calc R
C29 C 0.1190(4) 0.0714(4) 0.7702(2) 0.0759(15) Uani 1 1 d .
H29A H 0.1146 0.0013 0.7473 0.114 Uiso 1 1 calc R
H29B H 0.0417 0.0905 0.7873 0.114 Uiso 1 1 calc R
H29C H 0.1746 0.0657 0.8065 0.114 Uiso 1 1 calc R
C30 C 0.1391(3) 0.3150(3) 0.75041(16) 0.0401(7) Uani 1 1 d .
H30A H 0.1631 0.3730 0.7203 0.060 Uiso 1 1 calc R
H30B H 0.1833 0.3215 0.7912 0.060 Uiso 1 1 calc R
H30C H 0.0555 0.3218 0.7596 0.060 Uiso 1 1 calc R

loop_
_atom_site_aniso_label
_atom_site_aniso_U_11
_atom_site_aniso_U_22
_atom_site_aniso_U_33
_atom_site_aniso_U_23
_atom_site_aniso_U_13
_atom_site_aniso_U_12
Sn1 0.02186(8) 0.02214(8) 0.02144(8) 0.00033(6) -0.00093(5) 0.00167(6)
Si1 0.0270(3) 0.0279(3) 0.0214(3) 0.0001(3) -0.0038(3) -0.0031(3)
Si2 0.0368(4) 0.0321(4) 0.0319(4) -0.0041(3) 0.0128(3) -0.0062(3)
C1 0.0214(12) 0.0289(14) 0.0280(12) 0.0011(11) -0.0071(10) 0.0010(11)
C2 0.0246(11) 0.0227(13) 0.0229(12) 0.0000(10) -0.0028(9) 0.0057(10)
C3 0.0342(14) 0.0275(14) 0.0230(12) -0.0054(11) -0.0040(10) 0.0049(11)
C4 0.0353(14) 0.0328(15) 0.0172(11) -0.0016(10) 0.0033(10) 0.0060(11)
C5 0.0317(13) 0.0248(14) 0.0227(11) 0.0003(10) 0.0066(10) 0.0067(11)
C6 0.0406(15) 0.0311(14) 0.0295(12) 0.0051(11) 0.0132(12) 0.0042(14)
C7 0.0366(15) 0.0298(17) 0.0423(15) 0.0023(13) 0.0157(12) -0.0034(13)
C8 0.0338(14) 0.0270(15) 0.0416(14) -0.0034(13) 0.0019(11) -0.0038(13)
C9 0.0322(13) 0.0291(13) 0.0239(11) -0.0026(10) 0.0036(10) -0.0003(11)
C10 0.0245(12) 0.0206(13) 0.0227(11) -0.0008(10) 0.0030(9) 0.0043(10)
C11 0.0231(12) 0.0218(12) 0.0183(10) -0.0008(9) 0.0009(9) 0.0025(10)
C12 0.0195(10) 0.0235(12) 0.0186(10) 0.0018(9) 0.0000(9) -0.0021(11)
C13 0.0189(11) 0.0204(13) 0.0204(11) -0.0015(9) -0.0003(9) -0.0012(10)
C14 0.0278(12) 0.0268(14) 0.0196(10) 0.0009(10) -0.0014(9) 0.0029(11)
C15 0.0270(12) 0.0299(14) 0.0299(12) -0.0002(11) -0.0033(10) 0.0080(12)
C16 0.0230(11) 0.0326(15) 0.0313(12) -0.0071(12) 0.0047(9) 0.0012(12)
C17 0.0238(12) 0.0300(14) 0.0237(12) -0.0038(11) 0.0044(9) -0.0057(11)
C18 0.0195(11) 0.0225(13) 0.0196(11) -0.0012(10) -0.0003(9) -0.0053(10)
C19 0.0275(12) 0.0251(13) 0.0175(10) 0.0023(10) -0.0012(9) -0.0060(10)
C20 0.0276(12) 0.0224(13) 0.0248(12) 0.0042(10) -0.0071(10) -0.0023(10)
C21 0.0193(11) 0.0219(13) 0.0229(11) -0.0017(10) -0.0056(9) 0.0001(10)
C22 0.0213(11) 0.0279(14) 0.0299(12) -0.0021(11) -0.0051(10) 0.0045(11)
C23 0.0256(12) 0.0270(14) 0.0257(12) -0.0021(11) 0.0026(10) -0.0011(11)
C24 0.0395(16) 0.058(2) 0.0446(17) 0.0013(16) -0.0158(14) 0.0040(16)
C25 0.0496(18) 0.0380(17) 0.0327(14) -0.0090(13) 0.0026(13) -0.0077(15)
C26 0.0457(17) 0.0342(16) 0.0351(15) 0.0027(12) -0.0032(13) -0.0132(13)
C27 0.0423(16) 0.0359(17) 0.0254(13) 0.0089(12) 0.0054(11) 0.0059(13)
C28 0.0338(15) 0.071(2) 0.0510(18) -0.0262(17) 0.0133(15) -0.0183(17)
C29 0.103(4) 0.051(2) 0.074(3) 0.010(2) 0.055(3) -0.006(2)
C30 0.0300(14) 0.0460(18) 0.0444(16) -0.0154(14) 0.0031(12) 0.0004(14)

loop_
_atom_type_symbol
_atom_type_description
_atom_type_scat_dispersion_real
_atom_type_scat_dispersion_imag
_atom_type_scat_source
C C 0.0181 0.0091 'International Tables Vol C Tables 4.2.6.8 and 6.1.1.4'
H H 0.0000 0.0000 'International Tables Vol C Tables 4.2.6.8 and 6.1.1.4'
Si Si 0.2541 0.3302 'International Tables Vol C Tables 4.2.6.8 and 6.1.1.4'
Sn Sn 0.0259 5.4591 'International Tables Vol C Tables 4.2.6.8 and 6.1.1.4'

loop_
_geom_angle_atom_site_label_1
_geom_angle_atom_site_label_2
_geom_angle_atom_site_label_3
_geom_angle
C27 Sn1 C23 115.78(12)
C27 Sn1 C22 107.92(11)
C23 Sn1 C22 110.34(10)
C27 Sn1 C1 112.68(10)
C23 Sn1 C1 110.42(10)
C22 Sn1 C1 98.25(10)
C26 Si1 C24 108.97(16)
C26 Si1 C23 111.15(13)
C24 Si1 C23 110.48(15)
C26 Si1 C25 108.49(15)
C24 Si1 C25 108.60(15)
C23 Si1 C25 109.09(13)
C29 Si2 C27 109.15(19)
C29 Si2 C30 108.21(17)
C27 Si2 C30 110.70(15)
C29 Si2 C28 108.8(2)
C27 Si2 C28 109.85(13)
C30 Si2 C28 110.10(16)
C2 C1 Sn1 107.97(16)
C11 C2 C3 118.9(2)
C11 C2 C1 122.0(2)
C3 C2 C1 119.1(2)
C4 C3 C2 121.5(3)
C3 C4 C5 121.2(2)
C4 C5 C6 122.6(2)
C4 C5 C10 118.6(2)
C6 C5 C10 118.8(2)
C7 C6 C5 121.5(2)
C6 C7 C8 119.7(3)
C9 C8 C7 120.5(3)
C8 C9 C10 121.0(2)
C9 C10 C5 118.4(2)
C9 C10 C11 122.1(2)
C5 C10 C11 119.4(2)
C2 C11 C10 120.3(2)
C2 C11 C12 119.7(2)
C10 C11 C12 120.0(2)
C21 C12 C13 119.9(2)
C21 C12 C11 119.8(2)
C13 C12 C11 120.2(2)
C14 C13 C18 117.6(2)
C14 C13 C12 122.6(2)
C18 C13 C12 119.8(2)
C15 C14 C13 121.4(2)
C14 C15 C16 120.5(3)
C17 C16 C15 119.8(2)
C16 C17 C18 121.1(2)
C17 C18 C19 122.1(2)
C17 C18 C13 119.5(2)
C19 C18 C13 118.4(2)
C20 C19 C18 120.9(2)
C19 C20 C21 121.6(2)
C12 C21 C20 119.4(2)
C12 C21 C22 121.1(2)
C20 C21 C22 119.4(2)
C21 C22 Sn1 105.76(16)
Si1 C23 Sn1 119.33(13)
Si2 C27 Sn1 118.46(15)

loop_
_geom_bond_atom_site_label_1
_geom_bond_atom_site_label_2
_geom_bond_distance
Sn1 C27 2.151(3)
Sn1 C23 2.153(3)
Sn1 C22 2.176(3)
Sn1 C1 2.188(3)
Si1 C26 1.865(3)
Si1 C24 1.866(3)
Si1 C23 1.866(3)
Si1 C25 1.870(3)
Si2 C29 1.863(4)
Si2 C27 1.863(3)
Si2 C30 1.867(3)
Si2 C28 1.869(3)
C1 C2 1.491(4)
C2 C11 1.385(3)
C2 C3 1.423(3)
C3 C4 1.360(4)
C4 C5 1.405(4)
C5 C6 1.416(4)
C5 C10 1.429(3)
C6 C7 1.365(4)
C7 C8 1.410(4)
C8 C9 1.376(4)
C9 C10 1.415(4)
C10 C11 1.432(4)
C11 C12 1.504(3)
C12 C21 1.391(3)
C12 C13 1.428(3)
C13 C14 1.421(3)
C13 C18 1.428(3)
C14 C15 1.368(4)
C15 C16 1.410(3)
C16 C17 1.366(4)
C17 C18 1.413(4)
C18 C19 1.420(4)
C19 C20 1.359(4)
C20 C21 1.418(3)
C21 C22 1.495(4)
